data_7101547
loop_
_publ_author_name
'Guo-Yu Yang'
'Yan-Qiong Sun'
'Jie Zhang'

_publ_section_title
;A Series of Luminescent Lanthanide-Cadmium-Organic
Frameworks with Helical Channels and Tubes

;
_journal_issue 45
_journal_name_full 'Chemical Communications'
_journal_paper_doi 10.1039/b610892j
_journal_year 2006
_chemical_formula_sum 'C5 H9 Cd N2 O11.5 Pr S'
_chemical_formula_weight 566.51
_chemical_name_systematic
;
?
;
_space_group_IT_number 14
_symmetry_cell_setting monoclinic
_symmetry_space_group_name_Hall '-P 2ybc'
_symmetry_space_group_name_H-M 'P 1 21/c 1'
_atom_sites_solution_hydrogens geom
_atom_sites_solution_primary direct
_atom_sites_solution_secondary difmap
_audit_creation_method SHELXL-97
_cell_angle_alpha 90.00
_cell_angle_beta 101.0100(10)
_cell_angle_gamma 90.00
_cell_formula_units_Z 4
_cell_length_a 8.75380(10)
_cell_length_b 10.5445(2)
_cell_length_c 13.9138(3)
_cell_measurement_reflns_used 64
_cell_measurement_temperature 293(2)
_cell_measurement_theta_max 25.68
_cell_measurement_theta_min 2.37
_cell_volume 1260.67(4)
_computing_cell_refinement 'Siemens SMART'
_computing_data_collection 'Siemens SMART'
_computing_data_reduction 'Siemens XPREP'
_computing_structure_refinement 'SHELXL-97 (Sheldrick, 1997)'
_computing_structure_solution 'SHELXS-97 (Sheldrick, 1990)'
_diffrn_ambient_temperature 293(2)
_diffrn_measured_fraction_theta_full 0.996
_diffrn_measured_fraction_theta_max 0.996
_diffrn_radiation_monochromator graphite
_diffrn_radiation_source 'fine-focus sealed tube'
_diffrn_radiation_type MoK\a
_diffrn_radiation_wavelength 0.71073
_diffrn_reflns_av_R_equivalents 0.0336
_diffrn_reflns_av_sigmaI/netI 0.0322
_diffrn_reflns_limit_h_max 8
_diffrn_reflns_limit_h_min -10
_diffrn_reflns_limit_k_max 12
_diffrn_reflns_limit_k_min -12
_diffrn_reflns_limit_l_max 16
_diffrn_reflns_limit_l_min -11
_diffrn_reflns_number 6707
_diffrn_reflns_theta_full 25.68
_diffrn_reflns_theta_max 25.68
_diffrn_reflns_theta_min 2.37
_exptl_absorpt_coefficient_mu 5.744
_exptl_absorpt_correction_T_max 0.563
_exptl_absorpt_correction_T_min 0.262
_exptl_absorpt_correction_type empirical
_exptl_absorpt_process_details 'SADABS (Sheldrick, 1996)'
_exptl_crystal_colour green
_exptl_crystal_density_diffrn 3.027
_exptl_crystal_density_method 'not measured'
_exptl_crystal_description prism
_exptl_crystal_F_000 1088
_exptl_crystal_size_max .35
_exptl_crystal_size_mid .20
_exptl_crystal_size_min .10
_refine_diff_density_max 1.290
_refine_diff_density_min -1.178
_refine_diff_density_rms 0.172
_refine_ls_extinction_method none
_refine_ls_goodness_of_fit_ref 1.130
_refine_ls_hydrogen_treatment constr
_refine_ls_matrix_type full
_refine_ls_number_parameters 199
_refine_ls_number_reflns 2388
_refine_ls_number_restraints 0
_refine_ls_restrained_S_all 1.130
_refine_ls_R_factor_all 0.0444
_refine_ls_R_factor_gt 0.0364
_refine_ls_shift/su_max 0.001
_refine_ls_shift/su_mean 0.000
_refine_ls_structure_factor_coef Fsqd
_refine_ls_weighting_details 'calc w=1/[\s^2^(Fo^2^)+(0.0172P)^2^+16.5562P] where P=(Fo^2^+2Fc^2^)/3'
_refine_ls_weighting_scheme calc
_refine_ls_wR_factor_gt 0.0746
_refine_ls_wR_factor_ref 0.0775
_reflns_number_gt 2136
_reflns_number_total 2388
_reflns_threshold_expression >2sigma(I)
_cod_data_source_file b610892j.txt
_cod_original_sg_symbol_H-M P21/c
_cod_original_formula_sum 'C5 H9 Cd N2 O11.50 Pr S'
_cod_database_code 7101547

loop_
_symmetry_equiv_pos_as_xyz
'x, y, z'
'-x, y+1/2, -z+1/2'
'-x, -y, -z'
'x, -y-1/2, z-1/2'

loop_
_atom_site_label
_atom_site_type_symbol
_atom_site_fract_x
_atom_site_fract_y
_atom_site_fract_z
_atom_site_U_iso_or_equiv
_atom_site_adp_type
_atom_site_occupancy
_atom_site_symmetry_multiplicity
_atom_site_calc_flag
_atom_site_refinement_flags
Pr Pr 0.92567(4) 0.89838(4) 0.10825(3) 0.01571(12) Uani 1 1 d .
Cd Cd 1.37977(6) 0.98288(5) 0.36720(4) 0.01394(14) Uani 1 1 d .
S S 1.2092(2) 0.72680(18) 0.46123(13) 0.0190(4) Uani 1 1 d .
C1 C 1.5329(9) 1.2377(7) 0.2717(5) 0.0209(16) Uani 1 1 d .
H1A H 1.6125 1.2525 0.3251 0.025 Uiso 1 1 calc R
C2 C 1.3374(8) 1.1508(7) 0.1762(5) 0.0145(14) Uani 1 1 d .
C3 C 1.3834(8) 1.2574(7) 0.1283(5) 0.0140(14) Uani 1 1 d .
C4 C 1.2138(7) 1.0564(6) 0.1503(5) 0.0110(13) Uani 1 1 d .
C5 C 1.3271(8) 1.3197(7) 0.0318(5) 0.0147(14) Uani 1 1 d .
N1 N 1.5073(7) 1.3110(6) 0.1906(4) 0.0176(13) Uani 1 1 d .
N2 N 1.4322(7) 1.1414(6) 0.2673(4) 0.0154(12) Uani 1 1 d .
O1 O 1.1802(6) 0.9847(5) 0.2168(4) 0.0192(11) Uani 1 1 d .
O2 O 1.1371(6) 1.0452(5) 0.0631(4) 0.0200(11) Uani 1 1 d .
O3 O 1.2254(7) 1.2714(5) -0.0312(4) 0.0291(13) Uani 1 1 d .
O4 O 1.3891(6) 1.4252(5) 0.0193(4) 0.0187(11) Uani 1 1 d .
O5 O 1.3725(6) 0.6991(6) 0.4973(4) 0.0342(14) Uani 1 1 d .
O6 O 1.1900(7) 0.8530(5) 0.4121(4) 0.0292(13) Uani 1 1 d .
O7 O 1.1425(6) 0.6298(5) 0.3866(4) 0.0254(12) Uani 1 1 d .
O8 O 1.1202(6) 0.7276(5) 0.5413(4) 0.0263(12) Uani 1 1 d .
O1W O 0.8716(15) 0.9351(8) 0.2805(7) 0.104(4) Uani 1 1 d .
O2W O 1.0046(8) 0.7106(6) 0.2091(4) 0.0410(16) Uani 1 1 d .
O3W O 0.6314(8) 0.9418(7) 0.1000(7) 0.057(2) Uani 1 1 d .
O4W O 0.9593(18) 1.0053(14) 0.4335(11) 0.060(4) Uani 0.50 1 d P
H11 H 0.8260 0.8727 0.2977 0.080 Uiso 1 1 d R
H12 H 0.8098 0.9747 0.2343 0.080 Uiso 1 1 d R
H21 H 1.0494 0.6800 0.1712 0.080 Uiso 1 1 d R
H22 H 1.0795 0.7228 0.2727 0.080 Uiso 1 1 d R
H31 H 0.5635 0.8819 0.0823 0.080 Uiso 1 1 d R
H32 H 0.5930 1.0170 0.0820 0.080 Uiso 1 1 d R

loop_
_atom_site_aniso_label
_atom_site_aniso_U_11
_atom_site_aniso_U_22
_atom_site_aniso_U_33
_atom_site_aniso_U_23
_atom_site_aniso_U_13
_atom_site_aniso_U_12
Pr 0.0172(2) 0.0154(2) 0.0133(2) 0.00140(16) 0.00000(14) -0.00435(16)
Cd 0.0161(3) 0.0135(3) 0.0118(3) 0.0012(2) 0.00131(19) 0.0021(2)
S 0.0213(9) 0.0186(9) 0.0179(9) 0.0006(7) 0.0057(7) -0.0030(7)
C1 0.022(4) 0.025(4) 0.014(4) 0.000(3) -0.001(3) -0.003(3)
C2 0.013(3) 0.016(3) 0.013(3) 0.004(3) 0.000(3) -0.001(3)
C3 0.015(3) 0.014(3) 0.013(3) 0.000(3) 0.002(3) -0.005(3)
C4 0.008(3) 0.015(3) 0.009(3) -0.002(3) -0.001(2) 0.000(3)
C5 0.012(3) 0.018(4) 0.014(3) 0.002(3) 0.003(3) 0.004(3)
N1 0.022(3) 0.016(3) 0.014(3) -0.002(2) 0.002(2) -0.006(3)
N2 0.015(3) 0.018(3) 0.011(3) 0.002(2) -0.003(2) -0.007(2)
O1 0.021(3) 0.020(3) 0.016(3) 0.006(2) 0.003(2) -0.008(2)
O2 0.019(3) 0.022(3) 0.018(3) 0.005(2) 0.001(2) -0.006(2)
O3 0.034(3) 0.030(3) 0.017(3) 0.004(2) -0.012(2) -0.013(3)
O4 0.020(3) 0.016(3) 0.019(3) 0.007(2) 0.000(2) -0.007(2)
O5 0.019(3) 0.048(4) 0.032(3) 0.000(3) -0.002(2) -0.002(3)
O6 0.035(3) 0.018(3) 0.035(3) 0.007(2) 0.008(3) -0.005(2)
O7 0.037(3) 0.017(3) 0.021(3) -0.006(2) 0.003(2) -0.007(2)
O8 0.033(3) 0.026(3) 0.022(3) -0.002(2) 0.011(2) -0.004(2)
O1W 0.206(13) 0.048(5) 0.092(7) 0.014(5) 0.112(8) 0.012(7)
O2W 0.052(4) 0.037(4) 0.030(3) 0.009(3) -0.001(3) -0.003(3)
O3W 0.031(4) 0.038(4) 0.106(7) -0.012(4) 0.025(4) -0.007(3)
O4W 0.062(10) 0.049(9) 0.068(10) 0.001(8) 0.008(8) 0.010(8)

loop_
_atom_type_symbol
_atom_type_description
_atom_type_scat_dispersion_real
_atom_type_scat_dispersion_imag
_atom_type_scat_source
C C 0.0033 0.0016 'International Tables Vol C Tables 4.2.6.8 and 6.1.1.4'
H H 0.0000 0.0000 'International Tables Vol C Tables 4.2.6.8 and 6.1.1.4'
N N 0.0061 0.0033 'International Tables Vol C Tables 4.2.6.8 and 6.1.1.4'
O O 0.0106 0.0060 'International Tables Vol C Tables 4.2.6.8 and 6.1.1.4'
S S 0.1246 0.1234 'International Tables Vol C Tables 4.2.6.8 and 6.1.1.4'
Cd Cd -0.8075 1.2024 'International Tables Vol C Tables 4.2.6.8 and 6.1.1.4'
Pr Pr -0.2180 2.8214 'International Tables Vol C Tables 4.2.6.8 and 6.1.1.4'

loop_
_geom_angle_atom_site_label_1
_geom_angle_atom_site_label_2
_geom_angle_atom_site_label_3
_geom_angle
_geom_angle_site_symmetry_1
_geom_angle_site_symmetry_3
O3 Pr O2 74.71(17) 3_775 3_775
O3 Pr O2W 73.7(2) 3_775 .
O2 Pr O2W 138.6(2) 3_775 .
O3 Pr O8 77.8(2) 3_775 4_575
O2 Pr O8 78.68(18) 3_775 4_575
O2W Pr O8 69.1(2) . 4_575
O3 Pr O7 129.34(19) 3_775 2_755
O2 Pr O7 77.23(17) 3_775 2_755
O2W Pr O7 144.1(2) . 2_755
O8 Pr O7 135.58(18) 4_575 2_755
O3 Pr O1W 110.6(3) 3_775 .
O2 Pr O1W 147.0(3) 3_775 .
O2W Pr O1W 70.6(3) . .
O8 Pr O1W 134.2(3) 4_575 .
O7 Pr O1W 74.9(2) 2_755 .
O3 Pr O2 135.30(18) 3_775 .
O2 Pr O2 69.56(18) 3_775 .
O2W Pr O2 119.18(19) . .
O8 Pr O2 69.74(18) 4_575 .
O7 Pr O2 67.05(17) 2_755 .
O1W Pr O2 114.0(3) . .
O3 Pr O3W 69.4(2) 3_775 .
O2 Pr O3W 82.9(2) 3_775 .
O2W Pr O3W 109.7(2) . .
O8 Pr O3W 145.6(2) 4_575 .
O7 Pr O3W 65.9(2) 2_755 .
O1W Pr O3W 69.9(4) . .
O2 Pr O3W 129.4(2) . .
O3 Pr O1 150.65(18) 3_775 .
O2 Pr O1 119.61(16) 3_775 .
O2W Pr O1 80.43(19) . .
O8 Pr O1 80.33(17) 4_575 .
O7 Pr O1 79.99(17) 2_755 .
O1W Pr O1 72.3(3) . .
O2 Pr O1 50.04(15) . .
O3W Pr O1 134.1(2) . .
O3 Pr C4 153.1(2) 3_775 .
O2 Pr C4 94.62(17) 3_775 .
O2W Pr C4 101.8(2) . .
O8 Pr C4 75.97(18) 4_575 .
O7 Pr C4 69.47(18) 2_755 .
O1W Pr C4 91.9(3) . .
O2 Pr C4 25.15(16) . .
O3W Pr C4 134.7(2) . .
O1 Pr C4 25.13(16) . .
O3 Pr Pr 106.95(13) 3_775 3_775
O2 Pr Pr 36.09(12) 3_775 3_775
O2W Pr Pr 138.44(17) . 3_775
O8 Pr Pr 70.54(13) 4_575 3_775
O7 Pr Pr 67.96(12) 2_755 3_775
O1W Pr Pr 138.5(2) . 3_775
O2 Pr Pr 33.48(11) . 3_775
O3W Pr Pr 109.04(19) . 3_775
O1 Pr Pr 83.52(11) . 3_775
C4 Pr Pr 58.56(12) . 3_775
O3 Pr H12 108.5 3_775 .
O2 Pr H12 127.4 3_775 .
O2W Pr H12 87.9 . .
O8 Pr H12 153.8 4_575 .
O7 Pr H12 60.3 2_755 .
O1W Pr H12 19.6 . .
O2 Pr H12 114.3 . .
O3W Pr H12 53.3 . .
O1 Pr H12 83.7 . .
C4 Pr H12 97.6 . .
Pr Pr H12 128.1 3_775 .
O3 Pr H21 69.2 3_775 .
O2 Pr H21 123.2 3_775 .
O2W Pr H21 17.3 . .
O8 Pr H21 52.1 4_575 .
O7 Pr H21 157.9 2_755 .
O1W Pr H21 87.6 . .
O2 Pr H21 109.8 . .
O3W Pr H21 120.8 . .
O1 Pr H21 81.9 . .
C4 Pr H21 98.3 . .
Pr Pr H21 122.3 3_775 .
H12 Pr H21 105.2 . .
N2 Cd N1 102.5(2) . 2_845
N2 Cd O4 105.9(2) . 4_586
N1 Cd O4 135.46(19) 2_845 4_586
N2 Cd O6 146.4(2) . .
N1 Cd O6 90.4(2) 2_845 .
O4 Cd O6 84.5(2) 4_586 .
N2 Cd O4 110.23(19) . 2_845
N1 Cd O4 70.29(18) 2_845 2_845
O4 Cd O4 68.03(19) 4_586 2_845
O6 Cd O4 103.29(19) . 2_845
N2 Cd O1 70.59(18) . .
N1 Cd O1 89.48(19) 2_845 .
O4 Cd O1 132.12(17) 4_586 .
O6 Cd O1 78.78(18) . .
O4 Cd O1 159.59(17) 2_845 .
O5 S O8 111.5(3) . .
O5 S O6 110.9(4) . .
O8 S O6 108.1(3) . .
O5 S O7 109.3(4) . .
O8 S O7 109.6(3) . .
O6 S O7 107.3(3) . .
N2 C1 N1 113.2(6) . .
N2 C1 H1A 123.4 . .
N1 C1 H1A 123.4 . .
N2 C2 C3 108.5(6) . .
N2 C2 C4 117.6(6) . .
C3 C2 C4 133.9(6) . .
N1 C3 C2 107.0(6) . .
N1 C3 C5 118.2(6) . .
C2 C3 C5 134.8(6) . .
O1 C4 O2 119.0(6) . .
O1 C4 C2 119.2(6) . .
O2 C4 C2 121.8(6) . .
O1 C4 Pr 60.5(3) . .
O2 C4 Pr 59.4(3) . .
C2 C4 Pr 170.0(5) . .
O3 C5 O4 122.4(6) . .
O3 C5 C3 121.8(6) . .
O4 C5 C3 115.7(6) . .
C1 N1 C3 106.0(6) . .
C1 N1 Cd 137.3(5) . 2_855
C3 N1 Cd 116.5(4) . 2_855
C1 N2 C2 105.2(6) . .
C1 N2 Cd 137.5(5) . .
C2 N2 Cd 117.3(4) . .
C4 O1 Cd 113.5(4) . .
C4 O1 Pr 94.4(4) . .
Cd O1 Pr 151.8(2) . .
C4 O2 Pr 153.6(5) . 3_775
C4 O2 Pr 95.5(4) . .
Pr O2 Pr 110.44(18) 3_775 .
C5 O3 Pr 154.4(5) . 3_775
C5 O4 Cd 123.6(4) . 4_585
C5 O4 Cd 117.6(4) . 2_855
Cd O4 Cd 111.97(19) 4_585 2_855
S O6 Cd 128.6(3) . .
S O7 Pr 135.0(3) . 2_745
S O8 Pr 141.3(3) . 4_576
Pr O1W H11 109.6 . .
Pr O1W H12 65.0 . .
H11 O1W H12 109.3 . .
Pr O2W H21 94.0 . .
Pr O2W H22 117.8 . .
H21 O2W H22 108.5 . .
Pr O3W H31 120.2 . .
Pr O3W H32 119.6 . .
H31 O3W H32 111.8 . .

loop_
_geom_bond_atom_site_label_1
_geom_bond_atom_site_label_2
_geom_bond_distance
_geom_bond_site_symmetry_2
Pr O3 2.358(5) 3_775
Pr O2 2.417(5) 3_775
Pr O2W 2.448(6) .
Pr O8 2.478(5) 4_575
Pr O7 2.516(5) 2_755
Pr O1W 2.560(8) .
Pr O2 2.581(5) .
Pr O3W 2.597(7) .
Pr O1 2.605(5) .
Pr C4 2.986(6) .
Pr Pr 4.1059(8) 3_775
Pr H12 2.3299 .
Pr H21 2.6230 .
Cd N2 2.275(6) .
Cd N1 2.283(6) 2_845
Cd O4 2.315(5) 4_586
Cd O6 2.328(5) .
Cd O4 2.395(5) 2_845
Cd O1 2.457(5) .
S O5 1.452(6) .
S O8 1.476(5) .
S O6 1.491(6) .
S O7 1.495(5) .
C1 N2 1.339(9) .
C1 N1 1.350(9) .
C1 H1A 0.9300 .
C2 N2 1.380(9) .
C2 C3 1.404(10) .
C2 C4 1.463(9) .
C3 N1 1.375(9) .
C3 C5 1.492(9) .
C4 O1 1.272(8) .
C4 O2 1.275(8) .
C5 O3 1.233(8) .
C5 O4 1.264(9) .
N1 Cd 2.283(6) 2_855
O2 Pr 2.417(5) 3_775
O3 Pr 2.358(5) 3_775
O4 Cd 2.315(5) 4_585
O4 Cd 2.395(5) 2_855
O7 Pr 2.516(5) 2_745
O8 Pr 2.478(5) 4_576
O1W H11 0.8282 .
O1W H12 0.8644 .
O2W H21 0.7841 .
O2W H22 1.0040 .
O3W H31 0.8700 .
O3W H32 0.8785 .
